data_7237981
loop_
_publ_author_name
'Mroweh, Nabil'
'Auban-Senzier, Pascale'
'Vanthuyne, Nicolas'
'Canadell, Enric'
'Avarvari, Narcis'

_publ_section_title
;
 Chiral EDT-TTF precursors with one stereogenic centre: substituent size
 modulation of the conducting properties in the (R-EDT-TTF)2PF6 (R = Me or
 Et) series
;
_journal_issue 40
_journal_name_full 'Journal of Materials Chemistry C'
_journal_page_first 12664
_journal_paper_doi 10.1039/C9TC04243A
_journal_volume 7
_journal_year 2019
_chemical_formula_sum 'C18 H16 F6 P S12'
_chemical_formula_weight 762.00
_space_group_IT_number 1
_space_group_name_Hall 'P 1'
_space_group_name_H-M_alt 'P 1'
_symmetry_cell_setting triclinic
_symmetry_space_group_name_H-M 'P 1'
_atom_sites_solution_hydrogens geom
_atom_sites_solution_primary direct
_atom_sites_solution_secondary difmap
_audit_creation_method SHELXL-97
_audit_update_record
;
2019-07-01 deposited with the CCDC.	2019-09-23 downloaded from the CCDC.
;
_cell_angle_alpha 93.626(3)
_cell_angle_beta 90.268(4)
_cell_angle_gamma 113.096(4)
_cell_formula_units_Z 1
_cell_length_a 6.7396(3)
_cell_length_b 8.5079(3)
_cell_length_c 13.4369(6)
_cell_measurement_reflns_used 7059
_cell_measurement_temperature 292.88(10)
_cell_measurement_theta_max 73.1920
_cell_measurement_theta_min 5.6500
_cell_volume 706.93(6)
_computing_cell_refinement 'CrysAlisPro 1.171.38.41r (Rigaku OD, 2015)'
_computing_data_collection 'CrysAlisPro 1.171.38.41r (Rigaku OD, 2015)'
_computing_data_reduction 'CrysAlisPro 1.171.38.41r (Rigaku OD, 2015)'
_computing_molecular_graphics 'DIAMOND 3.2k (Crystal Impact GbR, 2014)'
_computing_publication_material 'WinGX publication routines (Farrugia, 1999)'
_computing_structure_refinement 'SHELXL-97 (Sheldrick, 1997)'
_computing_structure_solution 'SHELXL-97 (Sheldrick, 1997)'
_diffrn_ambient_temperature 292.88(10)
_diffrn_detector_area_resol_mean 5.1990
_diffrn_measured_fraction_theta_full 0.992
_diffrn_measured_fraction_theta_max 0.975
_diffrn_measurement_device_type 'SuperNova, Single source at offset, AtlasS2'
_diffrn_measurement_method '\w scans'
_diffrn_radiation_monochromator mirror
_diffrn_radiation_source 'SuperNova(Cu) micro-focus sealed X-ray Source'
_diffrn_radiation_type CuK\a
_diffrn_radiation_wavelength 1.54184
_diffrn_reflns_av_R_equivalents 0.0222
_diffrn_reflns_av_sigmaI/netI 0.0259
_diffrn_reflns_limit_h_max 7
_diffrn_reflns_limit_h_min -8
_diffrn_reflns_limit_k_max 10
_diffrn_reflns_limit_k_min -10
_diffrn_reflns_limit_l_max 16
_diffrn_reflns_limit_l_min -16
_diffrn_reflns_number 10658
_diffrn_reflns_theta_full 70.00
_diffrn_reflns_theta_max 73.38
_diffrn_reflns_theta_min 3.30
_exptl_absorpt_coefficient_mu 9.638
_exptl_absorpt_correction_T_max 1.00000
_exptl_absorpt_correction_T_min 0.42185
_exptl_absorpt_correction_type multi-scan
_exptl_absorpt_process_details
;
CrysAlisPro 1.171.38.41r (Rigaku Oxford Diffraction, 2015)
Empirical absorption correction using spherical harmonics,
 implemented in SCALE3 ABSPACK scaling algorithm.
;
_exptl_crystal_colour black
_exptl_crystal_density_diffrn 1.790
_exptl_crystal_density_method 'not measured'
_exptl_crystal_description plate
_exptl_crystal_F_000 385
_refine_diff_density_max 0.375
_refine_diff_density_min -0.356
_refine_diff_density_rms 0.077
_refine_ls_abs_structure_details 'Flack H D (1983), Acta Cryst. A39, 876-881'
_refine_ls_abs_structure_Flack 0.17(5)
_refine_ls_extinction_method none
_refine_ls_goodness_of_fit_ref 1.099
_refine_ls_hydrogen_treatment constr
_refine_ls_matrix_type full
_refine_ls_number_parameters 348
_refine_ls_number_reflns 5168
_refine_ls_number_restraints 4
_refine_ls_restrained_S_all 1.102
_refine_ls_R_factor_all 0.0538
_refine_ls_R_factor_gt 0.0519
_refine_ls_shift/su_max 0.045
_refine_ls_shift/su_mean 0.006
_refine_ls_structure_factor_coef Fsqd
_refine_ls_weighting_details 'calc w=1/[\s^2^(Fo^2^)+(0.0476P)^2^+1.4072P] where P=(Fo^2^+2Fc^2^)/3'
_refine_ls_weighting_scheme calc
_refine_ls_wR_factor_gt 0.1332
_refine_ls_wR_factor_ref 0.1360
_reflns_number_gt 4983
_reflns_number_total 5168
_reflns_threshold_expression >2sigma(I)
_cod_data_source_file c9tc04243a2.cif
_cod_data_source_block (S-1)PF6
_cod_original_cell_volume 706.93(5)
_cod_database_code 7237981

loop_
_symmetry_equiv_pos_as_xyz
'x, y, z'

loop_
_atom_site_label
_atom_site_type_symbol
_atom_site_fract_x
_atom_site_fract_y
_atom_site_fract_z
_atom_site_U_iso_or_equiv
_atom_site_adp_type
_atom_site_occupancy
_atom_site_symmetry_multiplicity
_atom_site_calc_flag
_atom_site_refinement_flags
C9A C -0.488(2) 0.3185(17) 0.2229(9) 0.093(4) Uani 1 1 d .
H9A1 H -0.6345 0.2909 0.2411 0.140 Uiso 1 1 calc R
H9A2 H -0.4832 0.2380 0.1705 0.140 Uiso 1 1 calc R
H9A3 H -0.4284 0.4320 0.2001 0.140 Uiso 1 1 calc R
P1 P 0.8279(5) 0.8729(4) 1.1306(2) 0.0551(4) Uani 1 1 d .
C7B C 0.9079(12) 0.4875(8) 0.9442(5) 0.0547(15) Uani 1 1 d .
H7B1 H 1.0178 0.5684 0.9056 0.066 Uiso 1 1 calc R
H7B2 H 0.9019 0.5469 1.0075 0.066 Uiso 1 1 calc R
C8B C 0.9758(11) 0.3447(8) 0.9643(5) 0.0480(14) Uani 1 1 d .
H8B H 0.8591 0.2539 0.9956 0.058 Uiso 1 1 calc R
C7A C -0.3606(12) 0.3105(9) 0.3101(5) 0.0550(16) Uani 1 1 d .
H7A H -0.4246 0.1960 0.3350 0.066 Uiso 1 1 calc R
C8A C -0.1292(12) 0.3492(10) 0.2834(5) 0.0560(15) Uani 1 1 d .
H8A1 H -0.0623 0.4680 0.2676 0.067 Uiso 1 1 calc R
H8A2 H -0.1292 0.2789 0.2238 0.067 Uiso 1 1 calc R
C9B C 1.1836(15) 0.4127(13) 1.0333(5) 0.065(2) Uani 1 1 d .
H9B1 H 1.2244 0.3196 1.0464 0.097 Uiso 1 1 calc R
H9B2 H 1.1555 0.4620 1.0951 0.097 Uiso 1 1 calc R
H9B3 H 1.2987 0.4982 1.0009 0.097 Uiso 1 1 calc R
F1 F 0.9561(15) 0.7621(11) 1.1506(6) 0.122(3) Uani 1 1 d .
F2 F 0.6933(15) 0.9881(11) 1.1078(5) 0.113(3) Uani 1 1 d .
F3A F 0.904(3) 0.889(2) 1.0191(9) 0.127(6) Uani 0.661(7) 1 d P
F3B F 0.784(6) 0.795(5) 1.0211(18) 0.127(6) Uani 0.339(7) 1 d P
F6B F 0.880(3) 0.9590(17) 1.2362(8) 0.136(5) Uani 0.661(7) 1 d P
F4B F 1.054(2) 1.032(2) 1.1399(17) 0.169(7) Uani 0.661(7) 1 d P
F5A F 0.6625(19) 0.7168(12) 1.0705(10) 0.116(4) Uani 0.661(7) 1 d P
F6A F 0.585(5) 0.736(3) 1.1625(13) 0.136(5) Uani 0.339(7) 1 d P
F5B F 0.733(4) 0.792(2) 1.2285(17) 0.116(4) Uani 0.339(7) 1 d P
F4A F 1.005(5) 1.016(4) 1.083(4) 0.169(7) Uani 0.339(7) 1 d P
S4B S 0.4882(3) 0.2415(3) 0.68446(14) 0.0483(4) Uani 1 1 d .
S3B S 0.8185(3) 0.1010(2) 0.65998(13) 0.0491(4) Uani 1 1 d .
S3A S -0.1420(3) 0.6397(2) 0.59262(14) 0.0486(4) Uani 1 1 d .
S2B S 0.2351(3) 0.0202(3) 0.48513(16) 0.0601(6) Uani 1 1 d .
S4A S 0.1979(4) 0.5058(3) 0.57240(15) 0.0553(5) Uani 1 1 d .
S1B S 0.5721(4) -0.1133(3) 0.45710(16) 0.0606(6) Uani 1 1 d .
S5B S 1.0513(4) 0.2578(3) 0.84979(16) 0.0609(6) Uani 1 1 d .
S1A S 0.0996(4) 0.8644(3) 0.79299(15) 0.0553(5) Uani 1 1 d .
S6A S 0.0332(4) 0.3139(3) 0.37864(18) 0.0648(6) Uani 1 1 d .
S6B S 0.6530(4) 0.4242(3) 0.87917(18) 0.0665(6) Uani 1 1 d .
S5A S -0.3768(3) 0.4701(3) 0.40600(16) 0.0579(5) Uani 1 1 d .
S2A S 0.4334(3) 0.7246(3) 0.77397(16) 0.0610(6) Uani 1 1 d .
C4A C 0.0925(13) 0.6331(10) 0.6407(6) 0.0483(18) Uani 1 1 d .
C3B C 0.4762(15) 0.0169(11) 0.5292(6) 0.0519(19) Uani 1 1 d .
C1B C 0.3617(18) -0.1722(13) 0.3679(7) 0.070(3) Uani 1 1 d D
H1B H 0.3566 -0.2470 0.3134 0.083 Uiso 1 1 calc R
C5B C 0.8321(13) 0.2312(9) 0.7691(6) 0.0466(17) Uani 1 1 d .
C6B C 0.6806(13) 0.2907(10) 0.7800(5) 0.0473(18) Uani 1 1 d .
C2B C 0.2114(17) -0.1118(13) 0.3774(7) 0.075(3) Uani 1 1 d D
H2B H 0.1000 -0.1374 0.3301 0.090 Uiso 1 1 calc R
C5A C -0.1556(14) 0.5095(10) 0.4858(5) 0.0484(18) Uani 1 1 d .
C6A C 0.0020(13) 0.4456(10) 0.4752(6) 0.0496(18) Uani 1 1 d .
C3A C 0.1947(13) 0.7302(9) 0.7258(6) 0.0450(17) Uani 1 1 d .
C2A C 0.4523(16) 0.8640(13) 0.8734(7) 0.064(2) Uani 1 1 d .
H2A H 0.5684 0.8972 0.9189 0.077 Uiso 1 1 calc R
C1A C 0.2978(17) 0.9259(13) 0.8859(7) 0.061(2) Uani 1 1 d .
H1A H 0.2980 0.9975 0.9411 0.074 Uiso 1 1 calc R
C4B C 0.5796(12) 0.1079(9) 0.6133(5) 0.0420(16) Uani 1 1 d .

loop_
_atom_site_aniso_label
_atom_site_aniso_U_11
_atom_site_aniso_U_22
_atom_site_aniso_U_33
_atom_site_aniso_U_23
_atom_site_aniso_U_13
_atom_site_aniso_U_12
C9A 0.088(8) 0.102(8) 0.104(8) -0.030(6) -0.029(6) 0.057(7)
P1 0.0666(10) 0.0538(7) 0.0460(7) -0.0060(6) -0.0096(6) 0.0264(7)
C7B 0.056(4) 0.048(3) 0.061(4) -0.007(3) 0.002(3) 0.023(3)
C8B 0.051(4) 0.045(3) 0.048(3) 0.003(3) 0.005(3) 0.018(3)
C7A 0.061(4) 0.043(3) 0.049(3) -0.009(3) -0.009(3) 0.009(3)
C8A 0.056(4) 0.062(4) 0.047(3) -0.007(3) 0.001(3) 0.022(3)
C9B 0.068(5) 0.080(6) 0.030(3) 0.004(3) -0.009(3) 0.012(4)
F1 0.156(7) 0.127(6) 0.127(6) -0.055(4) -0.074(5) 0.116(6)
F2 0.157(7) 0.122(6) 0.103(5) -0.016(4) -0.029(5) 0.104(5)
F3A 0.153(14) 0.195(16) 0.062(4) 0.055(8) 0.068(8) 0.093(13)
F3B 0.153(14) 0.195(16) 0.062(4) 0.055(8) 0.068(8) 0.093(13)
F6B 0.240(13) 0.149(8) 0.073(5) -0.068(5) -0.088(7) 0.146(9)
F4B 0.074(7) 0.134(8) 0.24(2) 0.087(12) -0.062(8) -0.035(6)
F5A 0.112(7) 0.067(4) 0.138(9) -0.023(5) -0.049(6) 0.007(5)
F6A 0.240(13) 0.149(8) 0.073(5) -0.068(5) -0.088(7) 0.146(9)
F5B 0.112(7) 0.067(4) 0.138(9) -0.023(5) -0.049(6) 0.007(5)
F4A 0.074(7) 0.134(8) 0.24(2) 0.087(12) -0.062(8) -0.035(6)
S4B 0.0460(11) 0.0593(11) 0.0488(10) 0.0031(8) -0.0055(8) 0.0307(9)
S3B 0.0520(11) 0.0598(11) 0.0434(9) -0.0048(8) -0.0051(8) 0.0317(9)
S3A 0.0482(10) 0.0568(11) 0.0472(9) -0.0029(8) -0.0052(8) 0.0285(9)
S2B 0.0477(11) 0.0680(14) 0.0616(12) 0.0140(11) -0.0105(9) 0.0184(10)
S4A 0.0580(13) 0.0623(12) 0.0539(12) -0.0036(9) -0.0059(9) 0.0340(10)
S1B 0.0624(14) 0.0620(13) 0.0563(12) -0.0096(9) -0.0055(10) 0.0254(10)
S5B 0.0645(14) 0.0760(14) 0.0557(11) -0.0179(10) -0.0205(10) 0.0458(12)
S1A 0.0608(13) 0.0541(11) 0.0536(11) -0.0038(8) -0.0080(9) 0.0267(10)
S6A 0.0643(15) 0.0784(15) 0.0629(13) -0.0187(11) -0.0154(10) 0.0437(12)
S6B 0.0735(16) 0.0754(15) 0.0655(13) -0.0178(11) -0.0061(11) 0.0488(13)
S5A 0.0507(12) 0.0743(13) 0.0545(11) -0.0132(9) -0.0097(9) 0.0336(11)
S2A 0.0541(12) 0.0698(14) 0.0623(13) 0.0109(11) -0.0089(10) 0.0270(11)
C4A 0.050(5) 0.053(4) 0.043(4) 0.004(3) -0.008(3) 0.021(4)
C3B 0.056(5) 0.057(5) 0.048(4) 0.013(3) 0.003(3) 0.027(4)
C1B 0.066(6) 0.070(5) 0.049(4) -0.015(4) -0.012(4) 0.005(4)
C5B 0.042(4) 0.037(4) 0.054(4) 0.000(3) -0.015(3) 0.010(3)
C6B 0.058(5) 0.057(4) 0.037(4) 0.001(3) -0.005(3) 0.034(4)
C2B 0.067(6) 0.074(6) 0.063(6) -0.002(4) -0.026(5) 0.006(5)
C5A 0.062(5) 0.054(4) 0.037(4) 0.008(3) 0.011(3) 0.031(4)
C6A 0.040(4) 0.043(4) 0.061(5) 0.008(3) 0.003(3) 0.009(3)
C3A 0.046(4) 0.034(3) 0.051(4) 0.006(3) -0.011(3) 0.011(3)
C2A 0.061(5) 0.071(6) 0.053(5) 0.019(4) -0.015(4) 0.015(4)
C1A 0.068(6) 0.059(5) 0.053(5) 0.006(4) -0.008(4) 0.020(4)
C4B 0.042(4) 0.044(4) 0.046(4) 0.012(3) 0.003(3) 0.021(3)

loop_
_atom_type_symbol
_atom_type_description
_atom_type_scat_dispersion_real
_atom_type_scat_dispersion_imag
_atom_type_scat_source
C C 0.0181 0.0091 'International Tables Vol C Tables 4.2.6.8 and 6.1.1.4'
H H 0.0000 0.0000 'International Tables Vol C Tables 4.2.6.8 and 6.1.1.4'
F F 0.0727 0.0534 'International Tables Vol C Tables 4.2.6.8 and 6.1.1.4'
P P 0.2955 0.4335 'International Tables Vol C Tables 4.2.6.8 and 6.1.1.4'
S S 0.3331 0.5567 'International Tables Vol C Tables 4.2.6.8 and 6.1.1.4'

loop_
_geom_angle_atom_site_label_1
_geom_angle_atom_site_label_2
_geom_angle_atom_site_label_3
_geom_angle
C7A C9A H9A1 109.5
C7A C9A H9A2 109.5
H9A1 C9A H9A2 109.5
C7A C9A H9A3 109.5
H9A1 C9A H9A3 109.5
H9A2 C9A H9A3 109.5
F4A P1 F6B 95.1(18)
F4A P1 F5A 123.0(17)
F6B P1 F5A 141.7(8)
F4A P1 F5B 147.0(17)
F6B P1 F5B 53.1(8)
F5A P1 F5B 89.6(8)
F4A P1 F3B 81.7(19)
F6B P1 F3B 176.7(16)
F5A P1 F3B 41.5(11)
F5B P1 F3B 130.2(15)
F4A P1 F1 97.7(16)
F6B P1 F1 91.5(5)
F5A P1 F1 87.9(5)
F5B P1 F1 77.1(9)
F3B P1 F1 89.6(12)
F4A P1 F3A 49.1(17)
F6B P1 F3A 144.0(9)
F5A P1 F3A 74.3(7)
F5B P1 F3A 160.3(9)
F3B P1 F3A 32.8(12)
F1 P1 F3A 90.7(6)
F4A P1 F4B 30.4(14)
F6B P1 F4B 67.3(11)
F5A P1 F4B 150.6(10)
F5B P1 F4B 116.8(10)
F3B P1 F4B 109.7(13)
F1 P1 F4B 86.2(8)
F3A P1 F4B 77.1(10)
F4A P1 F2 82.0(15)
F6B P1 F2 89.4(5)
F5A P1 F2 91.6(6)
F5B P1 F2 103.6(10)
F3B P1 F2 89.6(12)
F1 P1 F2 179.1(5)
F3A P1 F2 88.4(6)
F4B P1 F2 94.0(7)
F4A P1 F6A 162.4(12)
F6B P1 F6A 92.0(9)
F5A P1 F6A 50.3(7)
F5B P1 F6A 45.6(9)
F3B P1 F6A 90.9(14)
F1 P1 F6A 98.2(7)
F3A P1 F6A 123.1(9)
F4B P1 F6A 159.0(10)
F2 P1 F6A 82.0(7)
C8B C7B S6B 115.3(5)
C8B C7B H7B1 108.5
S6B C7B H7B1 108.5
C8B C7B H7B2 108.5
S6B C7B H7B2 108.5
H7B1 C7B H7B2 107.5
C7B C8B C9B 110.3(6)
C7B C8B S5B 111.3(5)
C9B C8B S5B 105.1(5)
C7B C8B H8B 110.0
C9B C8B H8B 110.0
S5B C8B H8B 110.0
C9A C7A C8A 110.9(8)
C9A C7A S5A 106.4(6)
C8A C7A S5A 111.1(4)
C9A C7A H7A 109.5
C8A C7A H7A 109.5
S5A C7A H7A 109.5
C7A C8A S6A 115.1(5)
C7A C8A H8A1 108.5
S6A C8A H8A1 108.5
C7A C8A H8A2 108.5
S6A C8A H8A2 108.5
H8A1 C8A H8A2 107.5
C8B C9B H9B1 109.5
C8B C9B H9B2 109.5
H9B1 C9B H9B2 109.5
C8B C9B H9B3 109.5
H9B1 C9B H9B3 109.5
H9B2 C9B H9B3 109.5
F3B F3A F4A 134(3)
F3B F3A P1 71.6(19)
F4A F3A P1 62.6(18)
F3A F3B F5A 144(4)
F3A F3B P1 76(3)
F5A F3B P1 68.4(13)
F5B F6B P1 64.2(11)
F5B F6B F4B 118.5(14)
P1 F6B F4B 58.1(8)
F4A F4B P1 69(2)
F4A F4B F6B 119(3)
P1 F4B F6B 54.6(6)
F3B F5A F6A 138(2)
F3B F5A P1 70(2)
F6A F5A P1 70.1(12)
F5B F6A F5A 112(2)
F5B F6A P1 61.9(17)
F5A F6A P1 59.6(12)
F6A F5B F6B 122(2)
F6A F5B P1 72.5(18)
F6B F5B P1 62.7(10)
F4B F4A F3A 139(4)
F4B F4A P1 80(3)
F3A F4A P1 68.3(12)
C6B S4B C4B 95.9(4)
C4B S3B C5B 94.8(4)
C4A S3A C5A 95.2(4)
C3B S2B C2B 96.1(5)
C4A S4A C6A 95.2(4)
C3B S1B C1B 93.7(5)
C5B S5B C8B 101.1(4)
C1A S1A C3A 95.4(4)
C6A S6A C8A 99.6(4)
C6B S6B C7B 101.3(4)
C5A S5A C7A 103.8(4)
C2A S2A C3A 94.1(4)
C3A C4A S3A 121.6(6)
C3A C4A S4A 122.1(6)
S3A C4A S4A 116.2(5)
C4B C3B S2B 122.4(6)
C4B C3B S1B 122.8(6)
S2B C3B S1B 114.8(5)
C2B C1B S1B 120.3(8)
C2B C1B H1B 119.9
S1B C1B H1B 119.9
C6B C5B S5B 129.6(6)
C6B C5B S3B 117.2(6)
S5B C5B S3B 113.2(5)
C5B C6B S4B 117.7(6)
C5B C6B S6B 127.6(6)
S4B C6B S6B 114.6(4)
C1B C2B S2B 115.1(8)
C1B C2B H2B 122.5
S2B C2B H2B 122.5
C6A C5A S3A 117.4(7)
C6A C5A S5A 127.7(7)
S3A C5A S5A 114.8(5)
C5A C6A S6A 128.6(7)
C5A C6A S4A 115.8(7)
S6A C6A S4A 115.6(5)
C4A C3A S1A 123.4(6)
C4A C3A S2A 121.5(6)
S1A C3A S2A 115.1(4)
C1A C2A S2A 119.4(7)
C1A C2A H2A 120.3
S2A C2A H2A 120.3
C2A C1A S1A 115.9(8)
C2A C1A H1A 122.1
S1A C1A H1A 122.1
C3B C4B S4B 123.2(6)
C3B C4B S3B 122.7(6)
S4B C4B S3B 114.1(4)

loop_
_geom_bond_atom_site_label_1
_geom_bond_atom_site_label_2
_geom_bond_distance
C9A C7A 1.468(13)
C9A H9A1 0.9600
C9A H9A2 0.9600
C9A H9A3 0.9600
P1 F4A 1.51(3)
P1 F6B 1.528(8)
P1 F5A 1.534(10)
P1 F5B 1.55(2)
P1 F3B 1.55(3)
P1 F1 1.541(6)
P1 F3A 1.583(9)
P1 F4B 1.591(12)
P1 F2 1.617(7)
P1 F6A 1.67(3)
C7B C8B 1.495(9)
C7B S6B 1.791(8)
C7B H7B1 0.9700
C7B H7B2 0.9700
C8B C9B 1.563(10)
C8B S5B 1.825(7)
C8B H8B 0.9800
C7A C8A 1.512(10)
C7A S5A 1.848(7)
C7A H7A 0.9800
C8A S6A 1.794(7)
C8A H8A1 0.9700
C8A H8A2 0.9700
C9B H9B1 0.9600
C9B H9B2 0.9600
C9B H9B3 0.9600
F3A F3B 0.89(4)
F3A F4A 1.29(4)
F3B F5A 1.09(2)
F6B F5B 1.38(2)
F6B F4B 1.73(3)
F4B F4A 0.82(4)
F5A F6A 1.37(3)
F6A F5B 1.25(2)
S4B C6B 1.731(8)
S4B C4B 1.733(8)
S3B C4B 1.749(8)
S3B C5B 1.760(9)
S3A C4A 1.728(8)
S3A C5A 1.736(8)
S2B C3B 1.738(9)
S2B C2B 1.742(11)
S4A C4A 1.734(9)
S4A C6A 1.755(9)
S1B C3B 1.736(9)
S1B C1B 1.746(10)
S5B C5B 1.760(8)
S1A C1A 1.723(10)
S1A C3A 1.726(8)
S6A C6A 1.729(9)
S6B C6B 1.754(8)
S5A C5A 1.741(9)
S2A C2A 1.700(11)
S2A C3A 1.751(8)
C4A C3A 1.374(10)
C3B C4B 1.350(11)
C1B C2B 1.307(13)
C1B H1B 0.9300
C5B C6B 1.311(11)
C2B H2B 0.9300
C5A C6A 1.374(11)
C2A C1A 1.346(14)
C2A H2A 0.9300
C1A H1A 0.9300
